data_7216968
loop_
_publ_author_name
'Brigas, Amadeu, F.'
'Clegg, William'
'Dillon, Christopher J.'
'Fonseca, Custodia F. C.'
'Johnstone, Robert A. W.'

_publ_section_title
;
 Metal-assisted reactions. Part 29. Structure and hydrogenolysis of C--N
 bonds in derivatives of aromatic amines. Bond length and
 electronegativity changes from X-ray crystallographic data
;
_journal_issue 8
_journal_name_full 'Journal of the Chemical Society, Perkin Transactions 2'
_journal_page_first 1315
_journal_paper_doi 10.1039/b102571f
_journal_year 2001
_chemical_formula_sum 'C14 H12 N2 O2 S'
_chemical_formula_weight 272.32
_chemical_name_systematic
;
 ?
;
_space_group_IT_number 14
_symmetry_cell_setting monoclinic
_symmetry_space_group_name_Hall '-P 2yn'
_symmetry_space_group_name_H-M 'P 1 21/n 1'
_atom_sites_solution_hydrogens geom
_atom_sites_solution_primary direct
_atom_sites_solution_secondary difmap
_audit_creation_method SHELXL-97
_cell_angle_alpha 90
_cell_angle_beta 97.246(5)
_cell_angle_gamma 90
_cell_formula_units_Z 4
_cell_length_a 7.2916(16)
_cell_length_b 21.129(5)
_cell_length_c 8.0546(18)
_cell_measurement_reflns_used 6167
_cell_measurement_temperature 160(2)
_cell_measurement_theta_max 26.69
_cell_measurement_theta_min 2.63
_cell_volume 1231.0(5)
_computing_cell_refinement 'local programs'
_computing_data_collection 'Siemens SMART'
_computing_data_reduction 'Siemens SAINT'
_computing_molecular_graphics 'Siemens SHELXTL'
_computing_publication_material 'SHELXTL and local programs'
_computing_structure_refinement 'Siemens SHELXTL'
_computing_structure_solution 'Siemens SHELXTL'
_diffrn_ambient_temperature 160(2)
_diffrn_measured_fraction_theta_full 0.977
_diffrn_measured_fraction_theta_max 0.867
_diffrn_measurement_device_type 'Siemens SMART CCD diffractometer'
_diffrn_measurement_method '\w rotation with narrow frames'
_diffrn_radiation_monochromator 'silicon 111'
_diffrn_radiation_source 'Daresbury SRS station 9.8'
_diffrn_radiation_type synchrotron
_diffrn_radiation_wavelength 0.6879
_diffrn_reflns_av_R_equivalents 0.0364
_diffrn_reflns_limit_h_max 9
_diffrn_reflns_limit_h_min -9
_diffrn_reflns_limit_k_max 23
_diffrn_reflns_limit_k_min -27
_diffrn_reflns_limit_l_max 10
_diffrn_reflns_limit_l_min -10
_diffrn_reflns_number 7195
_diffrn_reflns_theta_full 26.00
_diffrn_reflns_theta_max 26.73
_diffrn_reflns_theta_min 2.64
_diffrn_standards_decay_% 15
_diffrn_standards_interval_count 0
_diffrn_standards_number 0
_exptl_absorpt_coefficient_mu 0.261
_exptl_absorpt_correction_type none
_exptl_crystal_colour colourless
_exptl_crystal_density_diffrn 1.469
_exptl_crystal_density_method 'not measured'
_exptl_crystal_description plate
_exptl_crystal_F_000 568
_exptl_crystal_size_max 0.08
_exptl_crystal_size_mid 0.08
_exptl_crystal_size_min 0.02
_refine_diff_density_max 0.502
_refine_diff_density_min -0.363
_refine_diff_density_rms 0.057
_refine_ls_extinction_method none
_refine_ls_goodness_of_fit_ref 1.091
_refine_ls_hydrogen_treatment mixed
_refine_ls_matrix_type full
_refine_ls_number_parameters 173
_refine_ls_number_reflns 2654
_refine_ls_number_restraints 0
_refine_ls_restrained_S_all 1.091
_refine_ls_R_factor_all 0.0444
_refine_ls_R_factor_gt 0.0402
_refine_ls_shift/su_max 0.001
_refine_ls_shift/su_mean 0.000
_refine_ls_structure_factor_coef Fsqd
_refine_ls_weighting_details 'w=1/[\s^2^(Fo^2^)+(0.0629P)^2^+0.2824P] where P=(Fo^2^+2Fc^2^)/3'
_refine_ls_weighting_scheme calc
_refine_ls_wR_factor_gt 0.1072
_refine_ls_wR_factor_ref 0.1096
_reflns_number_gt 2377
_reflns_number_total 2654
_reflns_threshold_expression >2sigma(I)
_cod_data_source_file b102571f.txt
_cod_data_source_block liv1
_cod_depositor_comments
;
The following automatic conversions were performed:

'_refine_ls_weighting_scheme' value 'calc
w=1/[\s^2^(Fo^2^)+(0.0629P)^2^+0.2824P] where P=(Fo^2^+2Fc^2^)/3' was
changed to 'calc'. New tag '_refine_ls_weighting_details' was
created. The value of the new tag was set to
'w=1/[\s^2^(Fo^2^)+(0.0629P)^2^+0.2824P] where P=(Fo^2^+2Fc^2^)/3'.

Automatic conversion script
Id: cif_fix_values 3143 2015-03-26 13:38:13Z robertas 
;
_cod_original_sg_symbol_H-M P2(1)/n
_cod_database_code 7216968

loop_
_symmetry_equiv_pos_as_xyz
'x, y, z'
'-x, -y, -z'
'0.5-x, 0.5+y, 0.5-z'
'0.5+x, 0.5-y, 0.5+z'

loop_
_atom_site_label
_atom_site_type_symbol
_atom_site_fract_x
_atom_site_fract_y
_atom_site_fract_z
_atom_site_U_iso_or_equiv
_atom_site_adp_type
_atom_site_occupancy
_atom_site_calc_flag
_atom_site_refinement_flags
S1 S 0.79844(5) 0.033006(17) 0.76764(5) 0.01585(14) Uani 1 d .
O1 O 0.91908(16) 0.01337(6) 0.64822(14) 0.0228(3) Uani 1 d .
O2 O 0.88688(16) 0.06427(6) 0.91317(14) 0.0237(3) Uani 1 d .
N1 N 0.63144(18) 0.07704(6) 0.67445(16) 0.0183(3) Uani 1 d .
N2 N 0.30873(18) 0.07265(6) 0.60794(16) 0.0177(3) Uani 1 d .
H2 H 0.2115 0.0489 0.6174 0.021 Uiso 1 calc R
C1 C 0.6568(2) -0.03036(7) 0.81661(19) 0.0162(3) Uani 1 d .
C2 C 0.7048(2) -0.08629(8) 0.8998(2) 0.0210(3) Uani 1 d .
H2A H 0.8295 -0.0959 0.9411 0.025 Uiso 1 calc R
C3 C 0.5610(2) -0.12773(8) 0.9199(2) 0.0232(4) Uani 1 d .
H3 H 0.5878 -0.1666 0.9771 0.028 Uiso 1 calc R
C4 C 0.3791(2) -0.11350(8) 0.8583(2) 0.0225(4) Uani 1 d .
H4 H 0.2843 -0.1430 0.8735 0.027 Uiso 1 calc R
C5 C 0.3332(2) -0.05693(8) 0.7746(2) 0.0197(3) Uani 1 d .
H5 H 0.2087 -0.0473 0.7324 0.024 Uiso 1 calc R
C6 C 0.4755(2) -0.01508(7) 0.7548(18) 0.0153(3) Uani 1 d .
C7 C 0.4712(2) 0.04841(7) 0.67418(18) 0.0155(3) Uani 1 d .
C8 C 0.2711(2) 0.13136(7) 0.52454(19) 0.0177(3) Uani 1 d .
C9 C 0.4089(2) 0.17407(7) 0.4953(2) 0.0207(3) Uani 1 d .
H9 H 0.5349 0.1644 0.5313 0.025 Uiso 1 calc R
C10 C 0.3623(2) 0.23107(8) 0.4132(2) 0.0230(4) Uani 1 d .
C11 C 0.1770(3) 0.24445(8) 0.3613(2) 0.0272(4) Uani 1 d .
H11 H 0.1438 0.2833 0.3060 0.033 Uiso 1 calc R
C12 C 0.0400(3) 0.20144(9) 0.3896(2) 0.0297(4) Uani 1 d .
H12 H -0.0859 0.2110 0.3530 0.036 Uiso 1 calc R
C13 C 0.0855(2) 0.14471(8) 0.4708(2) 0.0239(4) Uani 1 d .
H13 H -0.0082 0.1153 0.4897 0.029 Uiso 1 calc R
C14 C 0.5130(3) 0.27624(9) 0.3795(3) 0.0345(4) Uani 1 d .
H14A H 0.5639 0.2631 0.2780 0.052 Uiso 1 calc R
H14B H 0.6112 0.2760 0.4745 0.052 Uiso 1 calc R
H14C H 0.4619 0.3190 0.3640 0.052 Uiso 1 calc R

loop_
_atom_site_aniso_label
_atom_site_aniso_U_11
_atom_site_aniso_U_22
_atom_site_aniso_U_33
_atom_site_aniso_U_23
_atom_site_aniso_U_13
_atom_site_aniso_U_12
S1 0.0091(2) 0.0167(2) 0.0216(2) -0.00006(13) 0.00112(15) -0.00132(13)
O1 0.0146(6) 0.0259(6) 0.0291(6) -0.0029(5) 0.0075(5) -0.0017(5)
O2 0.0171(6) 0.0235(6) 0.0288(6) -0.0037(5) -0.0041(5) -0.0031(5)
N1 0.0115(6) 0.0189(7) 0.0238(7) 0.0030(5) -0.0003(5) -0.0002(5)
N2 0.0108(6) 0.0166(6) 0.0249(7) 0.0020(5) -0.0009(5) -0.0020(5)
C1 0.0129(7) 0.0168(8) 0.0190(7) -0.0010(6) 0.0025(6) -0.0028(6)
C2 0.0154(8) 0.0210(8) 0.0259(8) 0.0025(6) -0.0005(6) -.0016(6)
C3 0.0224(9) 0.0181(8) 0.0293(8) 0.0051(6) 0.0037(7) 0.0012(6)
C4 0.0182(8) 0.0193(8) 0.0310(9) 0.0008(6) 0.0064(7) -0.0039(6)
C5 0.0117(7) 0.0215(8) 0.0261(8) 0.0000(6) 0.0032(6) -0.0001(6)
C6 0.0128(7) 0.0165(7) 0.0167(7) -0.0018(6) 0.0019(5) 0.0008(6)
C7 0.0139(7) 0.0161(7) 0.0164(7) -0.0022(6) 0.0013(5) -0.0005(6)
C8 0.0181(8) 0.0159(7) 0.0184(7) -0.0015(6) -0.0008(6) 0.0025(6)
C9 0.0198(8) 0.0182(8) 0.0230(8) -0.0007(6) -0.0013(6) 0.0001(6)
C10 0.0280(9) 0.0159(8) 0.0246(8) 0.0001(6) 0.0010(7) 0.0013(6)
C11 0.0320(10) 0.0198(8) 0.0282(8) 0.0023(7) -0.0026(7) 0.0070(7)
C12 0.0221(9) 0.0285(9) 0.0361(10) 0.0010(7) -0.0054(7) 0.0083(7)
C13 0.0166(8) 0.0236(8) 0.0305(9) -0.0008(7) -0.0009(7) 0.0016(7)
C14 0.0351(11) 0.0212(9) 0.0467(11) 0.0088(8) 0.0030(9) -0.0029(8)

loop_
_atom_type_symbol
_atom_type_description
_atom_type_scat_dispersion_real
_atom_type_scat_dispersion_imag
_atom_type_scat_source
C C 0.0033 0.0016 'International Tables Vol C Tables 4.2.6.8 and 6.1.1.4'
H H 0.0000 0.0000 'International Tables Vol C Tables 4.2.6.8 and 6.1.1.4'
N N 0.0061 0.0033 'International Tables Vol C Tables 4.2.6.8 and 6.1.1.4'
O O 0.0106 0.0060 'International Tables Vol C Tables 4.2.6.8 and 6.1.1.4'
S S 0.1246 0.1234 'International Tables Vol C Tables 4.2.6.8 and 6.1.1.4'

loop_
_geom_angle_atom_site_label_1
_geom_angle_atom_site_label_2
_geom_angle_atom_site_label_3
_geom_angle
O2 S1 O1 115.48(7)
O2 S1 N1 110.27(7)
O1 S1 N1 109.77(7)
O2 S1 C1 112.58(7)
O1 S1 C1 110.71(7)
N1 S1 C1 96.38(7)
C7 N1 S1 110.39(11)
C7 N2 C8 129.11(14)
C2 C1 C6 122.92(15)
C2 C1 S1 129.59(13)
C6 C1 S1 107.48(11)
C1 C2 C3 116.51(15)
C4 C3 C2 121.45(15)
C3 C4 C5 121.30(16)
C6 C5 C4 117.70(15)
C5 C6 C1 120.12(14)
C5 C6 C7 130.50(14)
C1 C6 C7 109.38(13)
N1 C7 N2 124.48(14)
N1 C7 C6 116.36(13)
N2 C7 C6 119.16(14)
C9 C8 C13 120.56(15)
C9 C8 N2 123.05(14)
C13 C8 N2 116.39(15)
C8 C9 C10 120.09(16)
C11 C10 C9 119.16(16)
C11 C10 C14 121.32(15)
C9 C10 C14 119.51(16)
C12 C11 C10 120.52(16)
C13 C12 C11 120.60(16)
C12 C13 C8 119.07(17)

loop_
_geom_bond_atom_site_label_1
_geom_bond_atom_site_label_2
_geom_bond_distance
S1 O2 1.4268(12)
S1 O1 1.4438(12)
S1 N1 1.6374(13)
S1 C1 1.7657(16)
N1 C7 1.315(2)
N2 C7 1.338(2)
N2 C8 1.421(2)
C1 C2 1.382(2)
C1 C6 1.391(2)
C2 C3 1.391(2)
C3 C4 1.389(2)
C4 C5 1.392(2)
C5 C6 1.387(2)
C6 C7 1.489(2)
C8 C9 1.392(2)
C8 C13 1.397(2)
C9 C10 1.395(2)
C10 C11 1.392(3)
C10 C14 1.506(3)
C11 C12 1.390(3)
C12 C13 1.386(2)
